data_4327522
loop_
_publ_author_name
'Bor-Hunn Huang'
'Te-Liang Yu'
'Yi-Lun Huang'
'Bao-Tsan Ko'
'Chu-Chieh Lin'

_publ_section_title
;
 Reactions of Amides with Organoaluminum Compounds: Factors Affecting the
 Coordination Mode of Aluminum Amidates
;
_journal_name_full 'Inorganic Chemistry'
_journal_page_first 2987
_journal_page_last 2994
_journal_paper_doi 10.1021/ic011072+
_journal_volume 41
_journal_year 2002
_chemical_formula_sum 'C11 H13 Al F3 N O'
_chemical_formula_weight 259.20
_chemical_name_systematic
;
  ?
;
_space_group_IT_number 14
_symmetry_cell_setting monoclinic
_symmetry_space_group_name_Hall '-P 2ybc'
_symmetry_space_group_name_H-M 'P 1 21/c 1'
_atom_sites_solution_hydrogens geom
_atom_sites_solution_primary direct
_atom_sites_solution_secondary difmap
_audit_creation_method SHELXL-97
_cell_angle_alpha 90.00
_cell_angle_beta 95.14(3)
_cell_angle_gamma 90.00
_cell_formula_units_Z 4
_cell_length_a 9.1453(18)
_cell_length_b 18.259(4)
_cell_length_c 7.9391(16)
_cell_measurement_reflns_used 3381
_cell_measurement_temperature 293(2)
_cell_measurement_theta_max 25.909
_cell_measurement_theta_min 2.577
_cell_volume 1320.4(5)
_computing_cell_refinement 'Bruker XSCANS'
_computing_data_collection 'Bruker XSCANS'
_computing_data_reduction 'Bruker SHELXTL'
_computing_molecular_graphics 'Bruker SHELXTL'
_computing_publication_material 'Bruker SHELXTL'
_computing_structure_refinement 'SHELXL-97 (Sheldrick, 1997)'
_computing_structure_solution 'SHELXS-97 (Sheldrick, 1990)'
_diffrn_ambient_temperature 293(2)
_diffrn_measured_fraction_theta_full 0.998
_diffrn_measured_fraction_theta_max 0.998
_diffrn_measurement_device_type 'Bruker P4'
_diffrn_measurement_method '\w scans'
_diffrn_radiation_monochromator graphite
_diffrn_radiation_source 'fine-focus sealed tube'
_diffrn_radiation_type MoK\a
_diffrn_radiation_wavelength 0.71073
_diffrn_reflns_av_R_equivalents 0.0275
_diffrn_reflns_av_sigmaI/netI 0.0213
_diffrn_reflns_limit_h_max 9
_diffrn_reflns_limit_h_min -11
_diffrn_reflns_limit_k_max 22
_diffrn_reflns_limit_k_min -21
_diffrn_reflns_limit_l_max 6
_diffrn_reflns_limit_l_min -9
_diffrn_reflns_number 7259
_diffrn_reflns_theta_full 25.98
_diffrn_reflns_theta_max 25.98
_diffrn_reflns_theta_min 2.23
_exptl_absorpt_coefficient_mu 0.173
_exptl_absorpt_correction_T_max 1.000
_exptl_absorpt_correction_T_min 0.346
_exptl_absorpt_correction_type none
_exptl_crystal_colour colorless
_exptl_crystal_density_diffrn 1.304
_exptl_crystal_description parallelpiped
_exptl_crystal_F_000 536
_exptl_crystal_size_max 0.44
_exptl_crystal_size_mid 0.39
_exptl_crystal_size_min 0.19
_refine_diff_density_max 0.382
_refine_diff_density_min -0.337
_refine_diff_density_rms 0.052
_refine_ls_extinction_method none
_refine_ls_goodness_of_fit_ref 1.237
_refine_ls_hydrogen_treatment mixed
_refine_ls_matrix_type full
_refine_ls_number_parameters 154
_refine_ls_number_reflns 2590
_refine_ls_number_restraints 0
_refine_ls_restrained_S_all 1.237
_refine_ls_R_factor_all 0.0632
_refine_ls_R_factor_gt 0.0521
_refine_ls_shift/su_max 0.001
_refine_ls_shift/su_mean 0.000
_refine_ls_structure_factor_coef Fsqd
_refine_ls_weighting_details 'calc w=1/[\s^2^(Fo^2^)+(0.1000P)^2^+0.0000P] where P=(Fo^2^+2Fc^2^)/3'
_refine_ls_weighting_scheme calc
_refine_ls_wR_factor_gt 0.1568
_refine_ls_wR_factor_ref 0.1686
_reflns_number_gt 2050
_reflns_number_total 2590
_reflns_threshold_expression >2sigma(I)
_cod_data_source_file ic0110722B_11.cif
_cod_data_source_block 13
_cod_database_code 4327522

loop_
_symmetry_equiv_pos_as_xyz
'x, y, z'
'-x, y+1/2, -z+1/2'
'-x, -y, -z'
'x, -y-1/2, z-1/2'

loop_
_atom_site_label
_atom_site_type_symbol
_atom_site_fract_x
_atom_site_fract_y
_atom_site_fract_z
_atom_site_U_iso_or_equiv
_atom_site_adp_type
_atom_site_occupancy
_atom_site_symmetry_multiplicity
_atom_site_calc_flag
_atom_site_refinement_flags
Al Al 0.40905(6) 0.10449(3) -0.00523(7) 0.0480(2) Uani 1 1 d .
F1 F 0.3709(2) -0.06367(10) -0.4792(2) 0.1042(6) Uani 1 1 d .
F2 F 0.1640(2) -0.07940(11) -0.3745(3) 0.1107(6) Uani 1 1 d .
F3 F 0.3450(3) -0.14899(9) -0.2990(3) 0.1196(7) Uani 1 1 d .
O O 0.41489(15) -0.06007(7) -0.05712(18) 0.0543(4) Uani 1 1 d .
N N 0.33742(17) 0.04158(9) -0.19916(18) 0.0491(4) Uani 1 1 d .
C1 C 0.4531(3) 0.20061(12) -0.0946(4) 0.0782(7) Uani 1 1 d .
H1A H 0.4881 0.2323 -0.0032 0.117 Uiso 1 1 calc R
H1B H 0.3657 0.2210 -0.1523 0.117 Uiso 1 1 calc R
H1C H 0.5271 0.1959 -0.1723 0.117 Uiso 1 1 calc R
C2 C 0.2824(3) 0.09377(14) 0.1778(3) 0.0723(7) Uani 1 1 d .
H2A H 0.3178 0.1244 0.2709 0.108 Uiso 1 1 calc R
H2B H 0.2827 0.0436 0.2140 0.108 Uiso 1 1 calc R
H2C H 0.1841 0.1080 0.1386 0.108 Uiso 1 1 calc R
C3 C 0.3566(2) -0.02812(11) -0.1915(2) 0.0512(5) Uani 1 1 d .
C4 C 0.3086(3) -0.08088(14) -0.3393(4) 0.0766(7) Uani 1 1 d .
C5 C 0.2594(2) 0.07884(13) -0.3483(3) 0.0617(6) Uani 1 1 d .
H5A H 0.2331 0.0430 -0.4360 0.074 Uiso 1 1 calc R
H5B H 0.3243 0.1145 -0.3931 0.074 Uiso 1 1 calc R
C6 C 0.1222(2) 0.11683(12) -0.3003(3) 0.0583(5) Uani 1 1 d .
C7 C 0.0185(3) 0.08037(15) -0.2152(3) 0.0737(7) Uani 1 1 d .
H7A H 0.0338 0.0318 -0.1832 0.088 Uiso 1 1 calc R
C8 C -0.1087(3) 0.1164(2) -0.1773(4) 0.0912(9) Uani 1 1 d .
H8A H -0.1786 0.0917 -0.1210 0.109 Uiso 1 1 calc R
C9 C -0.1310(3) 0.1874(2) -0.2220(5) 0.1047(11) Uani 1 1 d .
H9A H -0.2152 0.2114 -0.1943 0.126 Uiso 1 1 calc R
C10 C -0.0306(4) 0.22369(19) -0.3074(5) 0.1127(12) Uani 1 1 d .
H10A H -0.0469 0.2722 -0.3394 0.135 Uiso 1 1 calc R
C11 C 0.0949(3) 0.18838(15) -0.3462(4) 0.0859(8) Uani 1 1 d .
H11A H 0.1628 0.2135 -0.4048 0.103 Uiso 1 1 calc R

loop_
_atom_site_aniso_label
_atom_site_aniso_U_11
_atom_site_aniso_U_22
_atom_site_aniso_U_33
_atom_site_aniso_U_23
_atom_site_aniso_U_13
_atom_site_aniso_U_12
Al 0.0553(4) 0.0399(4) 0.0486(4) 0.0022(2) 0.0025(3) 0.0015(2)
F1 0.1217(14) 0.1226(14) 0.0676(9) -0.0346(9) 0.0041(10) 0.0159(11)
F2 0.0820(11) 0.1240(13) 0.1181(14) -0.0425(11) -0.0357(10) -0.0107(10)
F3 0.1575(17) 0.0620(10) 0.1292(14) -0.0325(10) -0.0426(13) 0.0083(10)
O 0.0549(8) 0.0482(8) 0.0581(8) 0.0040(6) -0.0047(6) 0.0002(6)
N 0.0504(9) 0.0526(9) 0.0436(8) 0.0015(7) 0.0009(7) 0.0049(7)
C1 0.0856(17) 0.0522(12) 0.0951(18) 0.0189(12) -0.0009(14) -0.0069(11)
C2 0.0815(17) 0.0786(16) 0.0587(13) -0.0042(11) 0.0177(13) -0.0017(12)
C3 0.0468(10) 0.0541(11) 0.0513(10) -0.0046(8) -0.0019(9) 0.0018(8)
C4 0.0754(17) 0.0713(15) 0.0785(17) -0.0195(13) -0.0186(14) 0.0072(12)
C5 0.0641(13) 0.0759(14) 0.0437(10) 0.0091(9) -0.0026(10) 0.0127(10)
C6 0.0554(12) 0.0655(13) 0.0517(11) 0.0049(9) -0.0070(9) 0.0081(9)
C7 0.0638(14) 0.0814(15) 0.0756(16) 0.0102(12) 0.0056(12) 0.0048(12)
C8 0.0589(15) 0.121(3) 0.094(2) -0.0029(17) 0.0080(15) -0.0019(15)
C9 0.0685(18) 0.116(3) 0.128(3) -0.011(2) -0.0010(18) 0.0330(17)
C10 0.095(2) 0.088(2) 0.153(3) 0.014(2) -0.004(2) 0.0365(18)
C11 0.0785(17) 0.0765(16) 0.102(2) 0.0222(15) 0.0037(15) 0.0146(13)

loop_
_atom_type_symbol
_atom_type_description
_atom_type_scat_dispersion_real
_atom_type_scat_dispersion_imag
_atom_type_scat_source
C C 0.0033 0.0016 'International Tables Vol C Tables 4.2.6.8 and 6.1.1.4'
H H 0.0000 0.0000 'International Tables Vol C Tables 4.2.6.8 and 6.1.1.4'
N N 0.0061 0.0033 'International Tables Vol C Tables 4.2.6.8 and 6.1.1.4'
O O 0.0106 0.0060 'International Tables Vol C Tables 4.2.6.8 and 6.1.1.4'
F F 0.0171 0.0103 'International Tables Vol C Tables 4.2.6.8 and 6.1.1.4'
Al Al 0.0645 0.0514 'International Tables Vol C Tables 4.2.6.8 and 6.1.1.4'

loop_
_geom_angle_atom_site_label_1
_geom_angle_atom_site_label_2
_geom_angle_atom_site_label_3
_geom_angle
_geom_angle_site_symmetry_1
_geom_angle_site_symmetry_3
O Al C2 108.74(10) 3_655 .
O Al C1 106.98(9) 3_655 .
C2 Al C1 121.22(12) . .
O Al N 100.05(7) 3_655 .
C2 Al N 110.09(9) . .
C1 Al N 107.66(10) . .
C3 O Al 135.46(13) . 3_655
C3 N C5 122.91(17) . .
C3 N Al 120.13(13) . .
C5 N Al 116.95(14) . .
N C3 O 122.16(17) . .
N C3 C4 123.41(18) . .
O C3 C4 114.40(18) . .
F3 C4 F2 107.2(2) . .
F3 C4 F1 107.9(2) . .
F2 C4 F1 108.2(2) . .
F3 C4 C3 110.7(2) . .
F2 C4 C3 110.9(2) . .
F1 C4 C3 111.8(2) . .
N C5 C6 111.00(17) . .
C11 C6 C7 118.1(2) . .
C11 C6 C5 120.4(2) . .
C7 C6 C5 121.5(2) . .
C6 C7 C8 120.0(3) . .
C9 C8 C7 120.3(3) . .
C8 C9 C10 120.3(3) . .
C9 C10 C11 119.8(3) . .
C6 C11 C10 121.5(3) . .

loop_
_geom_bond_atom_site_label_1
_geom_bond_atom_site_label_2
_geom_bond_distance
_geom_bond_site_symmetry_2
Al O 1.8310(14) 3_655
Al C2 1.948(2) .
Al C1 1.949(2) .
Al N 1.9845(17) .
F1 C4 1.330(4) .
F2 C4 1.327(3) .
F3 C4 1.319(3) .
O C3 1.288(2) .
O Al 1.8310(14) 3_655
N C3 1.285(3) .
N C5 1.491(3) .
C3 C4 1.551(3) .
C5 C6 1.512(3) .
C6 C11 1.373(3) .
C6 C7 1.384(3) .
C7 C8 1.393(4) .
C8 C9 1.354(5) .
C9 C10 1.361(5) .
C10 C11 1.375(4) .
